data_4073073
loop_
_publ_author_name
'Choukroun, Robert'
'Lorber, Christian'
'Vendier, Laure'

_publ_section_title
;
 Reaction of V(C6H6)2with the Borane Adducts of Malononitrile
 [(C6F5)3B&#x00B7;NCCH2CN&#x00B7;B(C6F5)3] and Water [H2O&#x00B7;B(C6F5)3]
;
_journal_issue 14
_journal_name_full Organometallics
_journal_page_first 3604
_journal_paper_doi 10.1021/om070052y
_journal_volume 26
_journal_year 2007
_chemical_compound_source 'synthesis as described'
_chemical_formula_moiety 'C30 B2 F25 O, C12 H12 V'
_chemical_formula_sum 'C42 H12 B2 F25 O V'
_chemical_formula_weight 1080.08
_chemical_name_systematic
;
 ?
;
_space_group_IT_number 2
_symmetry_cell_setting triclinic
_symmetry_Int_Tables_number 2
_symmetry_space_group_name_Hall '-P 1'
_symmetry_space_group_name_H-M 'P -1'
_atom_sites_solution_hydrogens geom
_atom_sites_solution_primary direct
_atom_sites_solution_secondary difmap
_cell_angle_alpha 97.186(13)
_cell_angle_beta 108.126(14)
_cell_angle_gamma 111.383(15)
_cell_formula_units_Z 2
_cell_length_a 11.9438(19)
_cell_length_b 12.909(2)
_cell_length_c 15.175(2)
_cell_measurement_reflns_used 1470
_cell_measurement_temperature 180
_cell_measurement_theta_max 26.31
_cell_measurement_theta_min 3.3
_cell_measurement_wavelength 0.71073
_cell_volume 1993.9(6)
_computing_cell_refinement 'CrysAlis RED, Oxford Diffraction Ltd.'
_computing_data_collection 'CrysAlis CCD, Oxford Diffraction Ltd.'
_computing_data_reduction 'CrysAlis RED, Oxford Diffraction Ltd.'
_computing_molecular_graphics 'Ortep-3 for Windows (Farrugia, 1997)'
_computing_publication_material 'WinGX publication routines (Farrugia, 1999)'
_computing_structure_refinement 'SHELXL-97 (Sheldrick, 1997)'
_computing_structure_solution 'SHELXS-97 (Sheldrick, 1997)'
_diffrn_ambient_temperature 180
_diffrn_measured_fraction_theta_full 0.997
_diffrn_measured_fraction_theta_max 0.997
_diffrn_measurement_device_type 'Oxford-Diffraction XCALIBUR'
_diffrn_measurement_method \w-\f
_diffrn_radiation_monochromator graphite
_diffrn_radiation_source 'fine-focus sealed tube'
_diffrn_radiation_type MoK\a
_diffrn_reflns_av_R_equivalents 0.0555
_diffrn_reflns_av_unetI/netI 0.1605
_diffrn_reflns_limit_h_max 14
_diffrn_reflns_limit_h_min -14
_diffrn_reflns_limit_k_max 14
_diffrn_reflns_limit_k_min -16
_diffrn_reflns_limit_l_max 16
_diffrn_reflns_limit_l_min -18
_diffrn_reflns_number 15516
_diffrn_reflns_theta_full 26.31
_diffrn_reflns_theta_max 26.31
_diffrn_reflns_theta_min 3.3
_diffrn_standards_decay_% 0
_diffrn_standards_interval_count 0
_diffrn_standards_interval_time 0
_diffrn_standards_number 0
_exptl_absorpt_coefficient_mu 0.404
_exptl_absorpt_correction_T_max 0.987
_exptl_absorpt_correction_T_min 0.861
_exptl_absorpt_correction_type multi-scan
_exptl_absorpt_process_details
;
[c.f. r.h. blessing, acta cryst. (1995), a51, 33-38]
;
_exptl_crystal_colour yellow
_exptl_crystal_density_diffrn 1.799
_exptl_crystal_density_method 'not measured'
_exptl_crystal_description platelet
_exptl_crystal_F_000 1060
_exptl_crystal_size_max 0.4
_exptl_crystal_size_mid 0.35
_exptl_crystal_size_min 0.025
_refine_diff_density_max 0.274
_refine_diff_density_min -0.238
_refine_diff_density_rms 0.047
_refine_ls_extinction_method none
_refine_ls_goodness_of_fit_ref 0.73
_refine_ls_hydrogen_treatment constr
_refine_ls_matrix_type full
_refine_ls_number_parameters 640
_refine_ls_number_reflns 8130
_refine_ls_number_restraints 0
_refine_ls_restrained_S_all 0.73
_refine_ls_R_factor_all 0.1574
_refine_ls_R_factor_gt 0.0425
_refine_ls_shift/su_max 0.001
_refine_ls_shift/su_mean 0
_refine_ls_structure_factor_coef Fsqd
_refine_ls_weighting_details 'calc w=1/[\s^2^(Fo^2^)+(0.0120P)^2^+0.0000P] where P=(Fo^2^+2Fc^2^)/3'
_refine_ls_weighting_scheme calc
_refine_ls_wR_factor_gt 0.0486
_refine_ls_wR_factor_ref 0.0659
_reflns_number_gt 2863
_reflns_number_total 8130
_reflns_threshold_expression >2\s(I)
_cod_data_source_file om070052y-file001.cif
_cod_data_source_block (4)
_cod_original_cell_volume 1993.9(5)
_cod_database_code 4073073

loop_
_symmetry_equiv_pos_as_xyz
'x, y, z'
'-x, -y, -z'

loop_
_atom_site_label
_atom_site_type_symbol
_atom_site_fract_x
_atom_site_fract_y
_atom_site_fract_z
_atom_site_U_iso_or_equiv
_atom_site_adp_type
_atom_site_occupancy
_atom_site_symmetry_multiplicity
_atom_site_calc_flag
_atom_site_refinement_flags
C1 C 0.7180(3) 0.2217(3) 0.2578(2) 0.0278(8) Uani 1 1 d .
C2 C 0.6896(3) 0.1281(3) 0.2948(2) 0.0380(9) Uani 1 1 d .
C3 C 0.7664(4) 0.0688(3) 0.3148(3) 0.0490(11) Uani 1 1 d .
C4 C 0.8793(4) 0.1035(4) 0.2994(3) 0.0492(11) Uani 1 1 d .
C5 C 0.9131(4) 0.1953(4) 0.2626(3) 0.0466(11) Uani 1 1 d .
C6 C 0.8326(4) 0.2501(3) 0.2419(2) 0.0382(9) Uani 1 1 d .
C7 C 0.7471(3) 0.4342(3) 0.3034(2) 0.0286(8) Uani 1 1 d .
C8 C 0.8031(3) 0.5261(3) 0.2694(2) 0.0355(9) Uani 1 1 d .
C9 C 0.8974(4) 0.6332(3) 0.3269(3) 0.0439(10) Uani 1 1 d .
C10 C 0.9423(4) 0.6533(3) 0.4247(3) 0.0496(11) Uani 1 1 d .
C11 C 0.8922(4) 0.5662(3) 0.4632(3) 0.0441(10) Uani 1 1 d .
C12 C 0.7979(3) 0.4598(3) 0.4026(3) 0.0390(9) Uani 1 1 d .
C13 C 0.5656(3) 0.2913(3) 0.1250(2) 0.0289(8) Uani 1 1 d .
C14 C 0.5453(3) 0.2099(3) 0.0461(3) 0.0372(9) Uani 1 1 d .
C15 C 0.4692(4) 0.1951(3) -0.0480(3) 0.0446(10) Uani 1 1 d .
C16 C 0.4080(3) 0.2634(4) -0.0671(3) 0.0474(11) Uani 1 1 d .
C17 C 0.4217(3) 0.3468(3) 0.0063(3) 0.0440(10) Uani 1 1 d .
C18 C 0.4996(3) 0.3579(3) 0.0987(3) 0.0378(10) Uani 1 1 d .
C19 C 0.3588(3) 0.1962(3) 0.3417(2) 0.0298(8) Uani 1 1 d .
C20 C 0.2865(3) 0.0906(3) 0.3511(2) 0.0386(9) Uani 1 1 d .
C21 C 0.2290(4) 0.0757(3) 0.4165(3) 0.0450(10) Uani 1 1 d .
C22 C 0.2427(4) 0.1714(4) 0.4769(3) 0.0429(10) Uani 1 1 d .
C23 C 0.3137(3) 0.2779(3) 0.4715(2) 0.0394(10) Uani 1 1 d .
C24 C 0.3719(3) 0.2882(3) 0.4064(3) 0.0377(9) Uani 1 1 d .
C25 C 0.3077(3) 0.1537(3) 0.1531(2) 0.0329(9) Uani 1 1 d .
C26 C 0.2261(4) 0.2033(3) 0.1169(3) 0.0453(10) Uani 1 1 d .
C27 C 0.1311(4) 0.1613(4) 0.0247(3) 0.0570(12) Uani 1 1 d .
C28 C 0.1168(4) 0.0640(4) -0.0331(3) 0.0584(13) Uani 1 1 d .
C29 C 0.1928(4) 0.0092(4) -0.0010(3) 0.0605(13) Uani 1 1 d .
C30 C 0.2874(4) 0.0570(3) 0.0917(3) 0.0463(10) Uani 1 1 d .
C31 C 0.1796(4) 0.5101(4) 0.0824(3) 0.0578(12) Uani 1 1 d .
H31 H 0.2165 0.4543 0.0767 0.069 Uiso 1 1 calc R
C32 C 0.2357(4) 0.6140(5) 0.0648(3) 0.0678(14) Uani 1 1 d .
H32 H 0.3111 0.6307 0.0467 0.081 Uiso 1 1 calc R
C33 C 0.2030(6) 0.7030(4) 0.0899(3) 0.092(2) Uani 1 1 d .
H33 H 0.2533 0.7812 0.0877 0.11 Uiso 1 1 calc R
C34 C 0.1083(6) 0.6829(6) 0.1317(4) 0.101(2) Uani 1 1 d .
H34 H 0.0917 0.7466 0.1579 0.121 Uiso 1 1 calc R
C35 C 0.0523(4) 0.5736(6) 0.1459(3) 0.0908(18) Uani 1 1 d .
H35 H -0.0011 0.563 0.1846 0.109 Uiso 1 1 calc R
C36 C 0.0886(4) 0.4896(4) 0.1232(3) 0.0723(14) Uani 1 1 d .
H36 H 0.0605 0.4193 0.1446 0.087 Uiso 1 1 calc R
C37 C 0.4418(6) 0.8021(5) 0.3225(4) 0.113(3) Uani 1 1 d .
H37 H 0.4721 0.8747 0.3046 0.135 Uiso 1 1 calc R
C38 C 0.4816(4) 0.7146(6) 0.2998(3) 0.0841(17) Uani 1 1 d .
H38 H 0.5387 0.7254 0.2639 0.101 Uiso 1 1 calc R
C39 C 0.4216(5) 0.6054(4) 0.3149(3) 0.0666(13) Uani 1 1 d .
H39 H 0.4371 0.5405 0.2895 0.08 Uiso 1 1 calc R
C40 C 0.3276(5) 0.5866(4) 0.3519(3) 0.0809(15) Uani 1 1 d .
H40 H 0.2757 0.5074 0.3511 0.097 Uiso 1 1 calc R
C41 C 0.2876(5) 0.6692(7) 0.3727(3) 0.104(2) Uani 1 1 d .
H41 H 0.2109 0.6505 0.3894 0.124 Uiso 1 1 calc R
O1 O 0.5404(2) 0.27011(17) 0.28380(14) 0.0341(6) Uani 1 1 d .
F2 F 0.58055(19) 0.08623(16) 0.31464(13) 0.0573(6) Uani 1 1 d .
F3 F 0.7293(2) -0.02317(19) 0.35063(15) 0.0769(7) Uani 1 1 d .
F4 F 0.9534(2) 0.0457(2) 0.31915(15) 0.0812(8) Uani 1 1 d .
F5 F 1.02465(19) 0.23168(18) 0.24688(14) 0.0701(7) Uani 1 1 d .
F6 F 0.87079(18) 0.33881(16) 0.20188(13) 0.0555(6) Uani 1 1 d .
F8 F 0.76829(18) 0.51574(15) 0.17336(13) 0.0504(6) Uani 1 1 d .
F9 F 0.9472(2) 0.71879(17) 0.28817(15) 0.0716(7) Uani 1 1 d .
F10 F 1.0343(2) 0.75658(18) 0.48274(15) 0.0780(7) Uani 1 1 d .
F11 F 0.93253(19) 0.58201(17) 0.55955(14) 0.0678(7) Uani 1 1 d .
F12 F 0.75739(18) 0.37693(17) 0.44670(12) 0.0534(6) Uani 1 1 d .
F14 F 0.60287(19) 0.13652(17) 0.05854(12) 0.0555(6) Uani 1 1 d .
F15 F 0.4557(2) 0.11387(18) -0.11996(13) 0.0741(7) Uani 1 1 d .
F16 F 0.3298(2) 0.25098(19) -0.15829(14) 0.0778(8) Uani 1 1 d .
F17 F 0.36010(19) 0.41577(19) -0.01063(14) 0.0693(7) Uani 1 1 d .
F18 F 0.50685(18) 0.44018(17) 0.16866(13) 0.0535(6) Uani 1 1 d .
F20 F 0.2668(2) -0.00626(16) 0.28969(14) 0.0603(6) Uani 1 1 d .
F21 F 0.1595(2) -0.03036(18) 0.42165(14) 0.0745(7) Uani 1 1 d .
F22 F 0.18529(19) 0.16097(18) 0.54090(14) 0.0693(7) Uani 1 1 d .
F23 F 0.32703(19) 0.37264(18) 0.53079(14) 0.0647(7) Uani 1 1 d .
F24 F 0.44188(19) 0.39707(16) 0.40394(13) 0.0578(6) Uani 1 1 d .
F26 F 0.23838(19) 0.30045(18) 0.17303(15) 0.0688(7) Uani 1 1 d .
F27 F 0.0543(2) 0.2145(2) -0.00719(17) 0.1002(9) Uani 1 1 d .
F28 F 0.0246(2) 0.0213(2) -0.12357(15) 0.0979(9) Uani 1 1 d .
F29 F 0.1770(2) -0.0876(2) -0.05665(16) 0.1054(10) Uani 1 1 d .
F30 F 0.3627(2) 0.00069(18) 0.12065(14) 0.0699(7) Uani 1 1 d .
V1 V 0.26632(6) 0.64568(6) 0.22064(4) 0.0491(2) Uani 1 1 d .
B1 B 0.6400(4) 0.3025(3) 0.2400(3) 0.0322(10) Uani 1 1 d .
B2 B 0.4166(4) 0.2112(3) 0.2602(3) 0.0295(10) Uani 1 1 d .
C42 C 0.3458(8) 0.7738(6) 0.3582(4) 0.120(3) Uani 1 1 d .
H42 H 0.3061 0.8276 0.3628 0.144 Uiso 1 1 calc R

loop_
_atom_site_aniso_label
_atom_site_aniso_U_11
_atom_site_aniso_U_22
_atom_site_aniso_U_33
_atom_site_aniso_U_23
_atom_site_aniso_U_13
_atom_site_aniso_U_12
C1 0.0185(19) 0.031(2) 0.0173(19) -0.0027(16) 0.0004(16) 0.0013(17)
C2 0.027(2) 0.046(3) 0.035(2) 0.0092(19) 0.0073(19) 0.013(2)
C3 0.046(3) 0.053(3) 0.036(3) 0.015(2) 0.001(2) 0.020(3)
C4 0.038(3) 0.059(3) 0.033(2) -0.002(2) -0.010(2) 0.026(3)
C5 0.029(2) 0.045(3) 0.039(3) -0.014(2) 0.001(2) 0.006(2)
C6 0.037(2) 0.032(2) 0.031(2) -0.0006(18) 0.007(2) 0.007(2)
C7 0.023(2) 0.035(2) 0.026(2) 0.0057(18) 0.0121(18) 0.0101(18)
C8 0.029(2) 0.038(2) 0.034(2) 0.002(2) 0.013(2) 0.010(2)
C9 0.041(2) 0.027(2) 0.057(3) 0.009(2) 0.022(2) 0.005(2)
C10 0.036(3) 0.030(3) 0.061(3) -0.009(2) 0.012(2) 0.005(2)
C11 0.035(2) 0.049(3) 0.030(2) -0.012(2) 0.002(2) 0.016(2)
C12 0.031(2) 0.044(3) 0.042(3) 0.009(2) 0.017(2) 0.013(2)
C13 0.0214(19) 0.030(2) 0.029(2) 0.0082(17) 0.0098(17) 0.0037(18)
C14 0.027(2) 0.038(3) 0.039(3) 0.012(2) 0.007(2) 0.010(2)
C15 0.037(2) 0.053(3) 0.032(3) 0.008(2) 0.008(2) 0.012(2)
C16 0.030(2) 0.081(3) 0.020(2) 0.013(2) 0.009(2) 0.013(2)
C17 0.034(2) 0.068(3) 0.046(3) 0.032(2) 0.017(2) 0.031(2)
C18 0.033(2) 0.046(3) 0.033(2) 0.005(2) 0.016(2) 0.014(2)
C19 0.024(2) 0.030(2) 0.032(2) 0.0048(18) 0.0070(17) 0.0119(18)
C20 0.045(2) 0.029(2) 0.041(2) 0.006(2) 0.016(2) 0.016(2)
C21 0.042(2) 0.048(3) 0.044(3) 0.024(2) 0.018(2) 0.013(2)
C22 0.042(3) 0.071(3) 0.034(2) 0.027(2) 0.022(2) 0.034(3)
C23 0.042(2) 0.043(3) 0.038(2) 0.008(2) 0.016(2) 0.024(2)
C24 0.034(2) 0.033(2) 0.047(2) 0.019(2) 0.017(2) 0.011(2)
C25 0.021(2) 0.040(2) 0.032(2) 0.0087(19) 0.0105(18) 0.0067(19)
C26 0.037(2) 0.037(3) 0.053(3) 0.016(2) 0.014(2) 0.009(2)
C27 0.032(3) 0.062(3) 0.064(3) 0.030(3) 0.003(2) 0.014(3)
C28 0.028(3) 0.080(4) 0.034(3) 0.011(3) 0.003(2) -0.002(3)
C29 0.033(3) 0.080(4) 0.046(3) -0.010(3) 0.013(2) 0.012(3)
C30 0.031(2) 0.058(3) 0.047(3) 0.009(2) 0.014(2) 0.019(2)
C31 0.055(3) 0.062(3) 0.058(3) 0.016(2) 0.024(2) 0.024(3)
C32 0.047(3) 0.087(4) 0.051(3) 0.030(3) 0.016(2) 0.008(3)
C33 0.101(5) 0.056(4) 0.065(4) 0.029(3) -0.014(3) 0.012(4)
C34 0.112(6) 0.100(5) 0.084(4) 0.004(4) -0.008(4) 0.084(5)
C35 0.057(3) 0.137(6) 0.083(4) 0.008(4) 0.032(3) 0.049(4)
C36 0.047(3) 0.081(4) 0.073(3) 0.018(3) 0.034(3) 0.003(3)
C37 0.096(5) 0.069(5) 0.082(5) 0.037(4) -0.028(4) -0.015(4)
C38 0.054(3) 0.130(5) 0.046(3) 0.031(4) 0.005(2) 0.027(4)
C39 0.069(4) 0.078(4) 0.056(3) 0.021(3) 0.014(3) 0.042(3)
C40 0.102(4) 0.087(4) 0.094(4) 0.059(3) 0.048(3) 0.063(4)
C41 0.137(5) 0.181(7) 0.066(4) 0.068(4) 0.060(4) 0.117(6)
O1 0.0235(13) 0.0391(15) 0.0304(14) 0.0056(11) 0.0093(12) 0.0058(12)
F2 0.0500(14) 0.0570(15) 0.0714(16) 0.0365(12) 0.0277(13) 0.0201(12)
F3 0.0870(18) 0.0796(18) 0.0830(18) 0.0500(15) 0.0259(15) 0.0524(16)
F4 0.0676(16) 0.0978(19) 0.0799(18) 0.0159(14) 0.0042(14) 0.0601(16)
F5 0.0371(13) 0.0749(17) 0.0846(17) -0.0068(13) 0.0218(13) 0.0200(13)
F6 0.0542(14) 0.0469(14) 0.0706(15) 0.0113(12) 0.0400(13) 0.0153(12)
F8 0.0520(13) 0.0442(13) 0.0438(13) 0.0133(11) 0.0213(12) 0.0061(11)
F9 0.0716(16) 0.0361(14) 0.0869(17) 0.0124(13) 0.0324(14) 0.0016(13)
F10 0.0623(15) 0.0430(15) 0.0812(17) -0.0189(13) 0.0082(14) 0.0002(13)
F11 0.0591(15) 0.0704(16) 0.0385(14) -0.0159(12) -0.0021(12) 0.0178(13)
F12 0.0500(14) 0.0604(15) 0.0302(12) 0.0058(11) 0.0077(11) 0.0114(12)
F14 0.0689(15) 0.0514(15) 0.0333(12) -0.0002(11) 0.0101(11) 0.0241(13)
F15 0.0877(18) 0.0782(18) 0.0316(13) -0.0057(12) 0.0090(13) 0.0276(15)
F16 0.0614(15) 0.124(2) 0.0369(14) 0.0275(14) 0.0062(13) 0.0363(15)
F17 0.0638(15) 0.107(2) 0.0640(16) 0.0444(14) 0.0263(13) 0.0570(15)
F18 0.0567(14) 0.0661(16) 0.0504(14) 0.0159(12) 0.0202(12) 0.0400(13)
F20 0.0818(16) 0.0314(13) 0.0678(15) 0.0131(11) 0.0357(13) 0.0188(12)
F21 0.0849(18) 0.0567(16) 0.0869(18) 0.0391(14) 0.0459(15) 0.0187(14)
F22 0.0740(16) 0.1024(19) 0.0652(15) 0.0435(14) 0.0468(14) 0.0499(15)
F23 0.0787(17) 0.0672(16) 0.0646(15) 0.0096(12) 0.0373(13) 0.0429(14)
F24 0.0688(15) 0.0361(14) 0.0733(16) 0.0128(12) 0.0377(13) 0.0195(12)
F26 0.0506(14) 0.0447(15) 0.0978(18) 0.0144(13) 0.0083(14) 0.0246(13)
F27 0.0558(16) 0.091(2) 0.118(2) 0.0528(17) -0.0131(15) 0.0254(16)
F28 0.0526(16) 0.138(2) 0.0431(15) 0.0217(15) -0.0051(13) -0.0013(16)
F29 0.0715(18) 0.126(2) 0.0686(17) -0.0479(16) 0.0090(14) 0.0278(17)
F30 0.0552(15) 0.0668(16) 0.0695(16) -0.0181(13) 0.0116(13) 0.0289(14)
V1 0.0548(5) 0.0467(5) 0.0503(4) 0.0210(4) 0.0215(4) 0.0229(4)
B1 0.027(2) 0.030(3) 0.030(2) 0.005(2) 0.009(2) 0.004(2)
B2 0.037(3) 0.022(2) 0.038(3) 0.009(2) 0.013(2) 0.022(2)
C42 0.202(9) 0.073(5) 0.061(4) 0.006(3) 0.000(5) 0.081(6)

loop_
_atom_type_symbol
_atom_type_description
_atom_type_scat_dispersion_real
_atom_type_scat_dispersion_imag
_atom_type_scat_source
C C 0.0033 0.0016 'International Tables Vol C Tables 4.2.6.8 and 6.1.1.4'
H H 0 0 'International Tables Vol C Tables 4.2.6.8 and 6.1.1.4'
B B 0.0013 0.0007 'International Tables Vol C Tables 4.2.6.8 and 6.1.1.4'
O O 0.0106 0.006 'International Tables Vol C Tables 4.2.6.8 and 6.1.1.4'
F F 0.0171 0.0103 'International Tables Vol C Tables 4.2.6.8 and 6.1.1.4'
V V 0.3005 0.5294 'International Tables Vol C Tables 4.2.6.8 and 6.1.1.4'

loop_
_geom_angle_atom_site_label_1
_geom_angle_atom_site_label_2
_geom_angle_atom_site_label_3
_geom_angle
C2 C1 C6 112.2(3)
C2 C1 B1 127.5(3)
C6 C1 B1 120.1(3)
F2 C2 C1 121.1(3)
F2 C2 C3 114.6(3)
C1 C2 C3 124.2(4)
F3 C3 C4 120.1(4)
F3 C3 C2 119.7(4)
C4 C3 C2 120.2(4)
F4 C4 C5 121.4(4)
F4 C4 C3 119.9(4)
C5 C4 C3 118.7(4)
F5 C5 C4 119.9(4)
F5 C5 C6 121.0(4)
C4 C5 C6 119.1(4)
F6 C6 C5 115.6(4)
F6 C6 C1 118.9(4)
C5 C6 C1 125.5(4)
C12 C7 C8 112.8(3)
C12 C7 B1 119.6(3)
C8 C7 B1 127.5(3)
F8 C8 C9 114.4(3)
F8 C8 C7 121.2(3)
C9 C8 C7 124.5(3)
F9 C9 C10 119.3(4)
F9 C9 C8 121.0(4)
C10 C9 C8 119.7(4)
F10 C10 C11 119.9(4)
F10 C10 C9 121.2(4)
C11 C10 C9 118.9(4)
F11 C11 C10 121.2(4)
F11 C11 C12 119.5(4)
C10 C11 C12 119.3(4)
F12 C12 C7 119.9(3)
F12 C12 C11 115.4(3)
C7 C12 C11 124.7(4)
C18 C13 C14 111.7(3)
C18 C13 B1 120.3(3)
C14 C13 B1 127.4(3)
F14 C14 C15 114.9(3)
F14 C14 C13 119.8(3)
C15 C14 C13 125.3(4)
C16 C15 F15 119.9(4)
C16 C15 C14 119.1(4)
F15 C15 C14 121.0(4)
C15 C16 F16 121.4(4)
C15 C16 C17 120.2(4)
F16 C16 C17 118.4(4)
F17 C17 C16 121.5(4)
F17 C17 C18 120.4(4)
C16 C17 C18 118.1(4)
F18 C18 C17 115.5(3)
F18 C18 C13 118.9(3)
C17 C18 C13 125.6(3)
C24 C19 C20 113.8(3)
C24 C19 B2 122.7(3)
C20 C19 B2 123.5(3)
F20 C20 C21 117.1(3)
F20 C20 C19 118.4(3)
C21 C20 C19 124.5(3)
F21 C21 C22 120.1(4)
F21 C21 C20 121.3(4)
C22 C21 C20 118.6(4)
F22 C22 C23 119.6(4)
F22 C22 C21 120.7(4)
C23 C22 C21 119.6(4)
F23 C23 C22 119.8(4)
F23 C23 C24 120.7(4)
C22 C23 C24 119.5(4)
F24 C24 C23 117.1(3)
F24 C24 C19 118.9(3)
C23 C24 C19 124.0(3)
C30 C25 C26 114.7(3)
C30 C25 B2 125.5(3)
C26 C25 B2 119.8(3)
F26 C26 C25 119.2(4)
F26 C26 C27 116.9(4)
C25 C26 C27 124.0(4)
F27 C27 C28 120.7(4)
F27 C27 C26 121.3(4)
C28 C27 C26 118.1(4)
F28 C28 C29 119.8(5)
F28 C28 C27 119.2(5)
C29 C28 C27 121.0(4)
F29 C29 C28 121.1(4)
F29 C29 C30 121.0(4)
C28 C29 C30 117.9(4)
C25 C30 F30 119.5(4)
C25 C30 C29 124.4(4)
F30 C30 C29 116.1(4)
C32 C31 C36 121.6(4)
C32 C31 V1 72.7(2)
C36 C31 V1 71.9(2)
C31 C32 C33 120.1(5)
C31 C32 V1 71.6(2)
C33 C32 V1 70.9(3)
C32 C33 C34 118.9(5)
C32 C33 V1 72.8(3)
C34 C33 V1 70.8(3)
C35 C34 C33 118.3(5)
C35 C34 V1 71.8(3)
C33 C34 V1 71.6(3)
C36 C35 C34 121.6(5)
C36 C35 V1 72.7(3)
C34 C35 V1 71.2(3)
C35 C36 C31 119.5(5)
C35 C36 V1 71.8(3)
C31 C36 V1 72.1(2)
C42 C37 C38 116.6(6)
C42 C37 V1 69.9(3)
C38 C37 V1 71.6(3)
C39 C38 C37 119.3(5)
C39 C38 V1 71.6(3)
C37 C38 V1 71.3(3)
C40 C39 C38 119.3(5)
C40 C39 V1 71.9(2)
C38 C39 V1 71.5(3)
C41 C40 C39 121.8(5)
C41 C40 V1 71.5(3)
C39 C40 V1 72.5(2)
C42 C41 C40 118.4(6)
C42 C41 V1 70.8(3)
C40 C41 V1 72.9(3)
B2 O1 B1 141.0(3)
C42 V1 C34 102.8(2)
C42 V1 C35 114.5(3)
C34 V1 C35 37.01(17)
C42 V1 C41 35.97(18)
C34 V1 C41 113.1(2)
C35 V1 C41 101.1(2)
C42 V1 C33 116.4(2)
C34 V1 C33 37.56(17)
C35 V1 C33 66.41(19)
C41 V1 C33 144.2(3)
C42 V1 C36 141.9(3)
C34 V1 C36 65.77(19)
C35 V1 C36 35.52(15)
C41 V1 C36 112.3(2)
C33 V1 C36 77.74(17)
C42 V1 C31 177.6(3)
C34 V1 C31 77.18(18)
C35 V1 C31 64.11(16)
C41 V1 C31 141.8(2)
C33 V1 C31 65.09(17)
C36 V1 C31 35.96(12)
C42 V1 C40 63.87(19)
C34 V1 C40 141.9(3)
C35 V1 C40 112.9(2)
C41 V1 C40 35.65(15)
C33 V1 C40 179.3(2)
C36 V1 C40 101.68(18)
C31 V1 C40 114.66(18)
C42 V1 C37 36.1(2)
C34 V1 C37 114.2(3)
C35 V1 C37 143.5(3)
C41 V1 C37 65.8(2)
C33 V1 C37 103.5(2)
C36 V1 C37 178.0(3)
C31 V1 C37 146.0(3)
C40 V1 C37 77.09(19)
C42 V1 C38 65.0(2)
C34 V1 C38 144.8(3)
C35 V1 C38 178.0(2)
C41 V1 C38 77.33(19)
C33 V1 C38 115.6(2)
C36 V1 C38 143.8(2)
C31 V1 C38 116.31(19)
C40 V1 C38 65.07(18)
C37 V1 C38 37.09(18)
C42 V1 C39 76.2(2)
C34 V1 C39 177.5(3)
C35 V1 C39 141.2(2)
C41 V1 C39 64.74(17)
C33 V1 C39 145.0(2)
C36 V1 C39 113.51(19)
C31 V1 C39 103.68(16)
C40 V1 C39 35.61(13)
C37 V1 C39 66.43(19)
C38 V1 C39 36.93(15)
C42 V1 C32 146.5(3)
C34 V1 C32 66.04(19)
C35 V1 C32 76.55(17)
C41 V1 C32 177.2(2)
C33 V1 C32 36.35(15)
C36 V1 C32 64.86(15)
C31 V1 C32 35.67(13)
C40 V1 C32 143.7(2)
C37 V1 C32 117.1(2)
C38 V1 C32 104.96(16)
C39 V1 C32 116.06(19)
O1 B1 C1 109.1(3)
O1 B1 C7 105.6(3)
C1 B1 C7 105.8(3)
O1 B1 C13 108.5(3)
C1 B1 C13 113.7(3)
C7 B1 C13 113.8(3)
O1 B2 C19 120.0(3)
O1 B2 C25 126.3(3)
C19 B2 C25 113.6(3)
C41 C42 C37 124.5(7)
C41 C42 V1 73.3(3)
C37 C42 V1 74.0(4)

loop_
_geom_bond_atom_site_label_1
_geom_bond_atom_site_label_2
_geom_bond_distance
C1 C2 1.371(4)
C1 C6 1.389(4)
C1 B1 1.628(5)
C2 F2 1.361(4)
C2 C3 1.384(5)
C3 F3 1.352(4)
C3 C4 1.363(5)
C4 F4 1.342(4)
C4 C5 1.355(5)
C5 F5 1.350(4)
C5 C6 1.374(5)
C6 F6 1.361(4)
C7 C12 1.380(4)
C7 C8 1.383(4)
C7 B1 1.641(4)
C8 F8 1.359(3)
C8 C9 1.376(4)
C9 F9 1.350(4)
C9 C10 1.365(4)
C10 F10 1.341(4)
C10 C11 1.363(5)
C11 F11 1.351(4)
C11 C12 1.383(4)
C12 F12 1.353(4)
C13 C18 1.380(4)
C13 C14 1.385(4)
C13 B1 1.653(4)
C14 F14 1.358(4)
C14 C15 1.377(4)
C15 C16 1.341(5)
C15 F15 1.342(4)
C16 F16 1.358(4)
C16 C17 1.374(4)
C17 F17 1.347(4)
C17 C18 1.376(4)
C18 F18 1.363(3)
C19 C24 1.369(4)
C19 C20 1.376(4)
C19 B2 1.593(5)
C20 F20 1.358(3)
C20 C21 1.367(4)
C21 F21 1.345(4)
C21 C22 1.367(4)
C22 F22 1.346(4)
C22 C23 1.356(4)
C23 F23 1.350(3)
C23 C24 1.368(4)
C24 F24 1.361(3)
C25 C30 1.354(4)
C25 C26 1.367(4)
C25 B2 1.601(5)
C26 F26 1.357(4)
C26 C27 1.383(5)
C27 F27 1.346(4)
C27 C28 1.360(5)
C28 F28 1.352(4)
C28 C29 1.357(5)
C29 F29 1.332(4)
C29 C30 1.386(4)
C30 F30 1.357(4)
C31 C32 1.366(5)
C31 C36 1.372(5)
C31 V1 2.224(4)
C32 C33 1.388(6)
C32 V1 2.237(4)
C33 C34 1.421(6)
C33 V1 2.213(4)
C34 C35 1.400(6)
C34 V1 2.203(5)
C35 C36 1.352(6)
C35 V1 2.210(4)
C36 V1 2.221(4)
C37 C42 1.369(7)
C37 C38 1.420(7)
C37 V1 2.230(5)
C38 C39 1.415(6)
C38 V1 2.234(4)
C39 C40 1.365(5)
C39 V1 2.235(4)
C40 C41 1.359(6)
C40 V1 2.228(4)
C41 C42 1.356(7)
C41 V1 2.211(4)
O1 B2 1.294(4)
O1 B1 1.494(4)
V1 C42 2.180(5)
